data_4114332
loop_
_publ_author_name
'Olivier Siri'
'Pierre Braunstein'
'Marie-Madeleine Rohmer'
'Marc B\'enard'
'Richard Welter'

_publ_contact_author_address
;
Institut Le Bel, rue Blaise Pascal, 67000 STRASBOURG, FRANCE
;
_publ_contact_author_email braunst@chimie.u-strasbg.fr
_publ_contact_author_fax 0390241322
_publ_contact_author_name
;
Pierre Braunstein 
;
_publ_contact_author_phone 0390241308
_publ_section_title
;
 Novel "Potentially Antiaromatic", Acidichromic Quinonediimines with
 Tunable Delocalization of Their 6\p-Electron Subunits
;
_journal_name_full 'Journal of the American Chemical Society'
_journal_page_first 13793
_journal_page_last 13803
_journal_paper_doi 10.1021/ja035463u
_journal_volume 125
_journal_year 2003
_chemical_formula_moiety 'C26 H50 N4, 3(CHCl3), 2 Cl'
_chemical_formula_sum 'C29 H53 Cl11 N4'
_chemical_formula_weight 847.70
_chemical_name_systematic
; 
 ? 
;
_space_group_IT_number 14
_symmetry_cell_setting monoclinic
_symmetry_space_group_name_Hall '-P 2yn'
_symmetry_space_group_name_H-M 'P 1 21/n 1'
_atom_sites_solution_hydrogens geom
_atom_sites_solution_primary direct
_atom_sites_solution_secondary difmap
_audit_creation_date 15-03-02
_audit_creation_method SHELXL-97
_cell_angle_alpha 90.00
_cell_angle_beta 108.5370(10)
_cell_angle_gamma 90.00
_cell_formula_units_Z 4
_cell_length_a 15.0604(2)
_cell_length_b 14.9707(3)
_cell_length_c 19.7491(3)
_cell_measurement_reflns_used 8457
_cell_measurement_temperature 173(2)
_cell_measurement_theta_max 27.485
_cell_measurement_theta_min 0.998
_cell_volume 4221.71(12)
_computing_cell_refinement 'Denzo (Nonius B.V., 1998)'
_computing_data_collection 'Collect (Nonius B.V., 1998)'
_computing_data_reduction 'Denzo (Nonius B.V., 1998)'
_computing_molecular_graphics 'ATOMS (Dowty, 1995)'
_computing_publication_material 'SHELXL-97 (Sheldrick, 1997)'
_computing_structure_refinement 'SHELXL-97 (Sheldrick, 1997)'
_computing_structure_solution 'SHELXS-97 (Sheldrick, 1997)'
_diffrn_ambient_temperature 173(2)
_diffrn_measured_fraction_theta_full 0.997
_diffrn_measured_fraction_theta_max 0.997
_diffrn_measurement_device_type KappaCCD
_diffrn_measurement_method '\p scans'
_diffrn_radiation_monochromator graphite
_diffrn_radiation_source 'fine-focus sealed tube'
_diffrn_radiation_type MoK\a
_diffrn_radiation_wavelength 0.71073
_diffrn_reflns_av_R_equivalents 0.0000
_diffrn_reflns_av_sigmaI/netI 0.0910
_diffrn_reflns_limit_h_max 18
_diffrn_reflns_limit_h_min -19
_diffrn_reflns_limit_k_max 19
_diffrn_reflns_limit_k_min 0
_diffrn_reflns_limit_l_max 25
_diffrn_reflns_limit_l_min 0
_diffrn_reflns_number 9686
_diffrn_reflns_theta_full 27.50
_diffrn_reflns_theta_max 27.50
_diffrn_reflns_theta_min 2.18
_exptl_absorpt_coefficient_mu 0.749
_exptl_absorpt_correction_type none
_exptl_crystal_colour red
_exptl_crystal_density_diffrn 1.334
_exptl_crystal_description prism
_exptl_crystal_F_000 1768
_exptl_crystal_size_max 0.15
_exptl_crystal_size_mid 0.10
_exptl_crystal_size_min 0.10
_refine_diff_density_max 1.770
_refine_diff_density_min -1.473
_refine_diff_density_rms 0.091
_refine_ls_extinction_coef 0.0013(5)
_refine_ls_extinction_expression Fc^*^=kFc[1+0.001xFc^2^\l^3^/sin(2\q)]^-1/4^
_refine_ls_extinction_method SHELXL
_refine_ls_goodness_of_fit_ref 1.058
_refine_ls_hydrogen_treatment mixed
_refine_ls_matrix_type full
_refine_ls_number_parameters 399
_refine_ls_number_reflns 9685
_refine_ls_number_restraints 0
_refine_ls_restrained_S_all 1.058
_refine_ls_R_factor_all 0.1074
_refine_ls_R_factor_gt 0.0708
_refine_ls_shift/su_max 0.000
_refine_ls_shift/su_mean 0.000
_refine_ls_structure_factor_coef Fsqd
_refine_ls_weighting_details 'calc w=1/[\s^2^(Fo^2^)+(0.1042P)^2^+2.7829P] where P=(Fo^2^+2Fc^2^)/3'
_refine_ls_weighting_scheme calc
_refine_ls_wR_factor_gt 0.1992
_refine_ls_wR_factor_ref 0.2189
_reflns_number_gt 6336
_reflns_number_total 9685
_reflns_threshold_expression >2sigma(I)
_cod_data_source_file ja035463usi20030704_044422.cif
_cod_data_source_block 5.2HCl.3CHCl3
_cod_original_sg_symbol_H-M 'P 21/n'
_cod_database_code 4114332

loop_
_symmetry_equiv_pos_as_xyz
'x, y, z'
'-x+1/2, y+1/2, -z+1/2'
'-x, -y, -z'
'x-1/2, -y-1/2, z-1/2'

loop_
_atom_site_label
_atom_site_type_symbol
_atom_site_fract_x
_atom_site_fract_y
_atom_site_fract_z
_atom_site_U_iso_or_equiv
_atom_site_adp_type
_atom_site_occupancy
_atom_site_symmetry_multiplicity
_atom_site_calc_flag
Cl1 Cl 0.25340(6) 0.05496(6) 0.23570(5) 0.0309(2) Uani 1 1 d
Cl2 Cl 0.75642(6) 0.02477(6) 0.25617(5) 0.0319(2) Uani 1 1 d
Cl3 Cl 0.61755(8) 0.08067(9) 0.02402(6) 0.0516(3) Uani 1 1 d
Cl4 Cl 0.25280(10) 0.07695(9) 0.02583(7) 0.0584(3) Uani 1 1 d
Cl5 Cl 0.27804(14) 0.24377(10) 0.10123(8) 0.0776(5) Uani 1 1 d
Cl6 Cl 0.10112(10) 0.20123(11) -0.00511(9) 0.0706(4) Uani 1 1 d
Cl7 Cl 0.50013(10) 0.11975(14) 0.10933(8) 0.0775(5) Uani 1 1 d
Cl8 Cl 0.30416(10) 0.47992(9) 0.11954(7) 0.0581(3) Uani 1 1 d
Cl9 Cl 0.64009(12) 0.24699(10) 0.10120(9) 0.0783(5) Uani 1 1 d
Cl10 Cl 0.36449(16) 0.54413(15) 0.00380(12) 0.1027(7) Uani 1 1 d
Cl11 Cl 0.46504(14) 0.40309(18) 0.09548(10) 0.1072(8) Uani 1 1 d
N1 N 0.56455(19) 0.46419(19) 0.28095(16) 0.0246(6) Uani 1 1 d
N2 N 0.6941(2) 0.33186(19) 0.28414(16) 0.0248(6) Uani 1 1 d
N3 N 0.4667(2) 0.1107(2) 0.28564(17) 0.0264(6) Uani 1 1 d
N4 N 0.3392(2) 0.24304(18) 0.28521(16) 0.0244(6) Uani 1 1 d
C1 C 0.5399(2) 0.3803(2) 0.28395(18) 0.0222(7) Uani 1 1 d
C2 C 0.6105(2) 0.3078(2) 0.28640(18) 0.0227(7) Uani 1 1 d
C3 C 0.5842(2) 0.2192(2) 0.28981(19) 0.0236(7) Uani 1 1 d
C4 C 0.4945(2) 0.1944(2) 0.28732(18) 0.0220(7) Uani 1 1 d
C5 C 0.4246(2) 0.2667(2) 0.28594(17) 0.0204(7) Uani 1 1 d
C6 C 0.4518(2) 0.3558(2) 0.28671(19) 0.0226(7) Uani 1 1 d
C7 C 0.7732(2) 0.2730(2) 0.2863(2) 0.0253(7) Uani 1 1 d
C8 C 0.5330(2) 0.5960(2) 0.34807(19) 0.0253(7) Uani 1 1 d
C9 C 0.2611(2) 0.3017(2) 0.28316(19) 0.0234(7) Uani 1 1 d
C10 C 0.2414(3) 0.3062(3) 0.3546(2) 0.0300(8) Uani 1 1 d
C11 C 0.5066(2) 0.5436(2) 0.27737(19) 0.0246(7) Uani 1 1 d
C12 C 0.5253(2) 0.0304(2) 0.2913(2) 0.0290(8) Uani 1 1 d
C13 C 0.8489(2) 0.2707(3) 0.3597(2) 0.0289(8) Uani 1 1 d
C14 C 0.5115(3) 0.5406(3) 0.4063(2) 0.0354(9) Uani 1 1 d
H1 H 0.4471 0.5222 0.3899 0.040 Uiso 1 1 calc
H2 H 0.5229 0.5761 0.4487 0.040 Uiso 1 1 calc
H3 H 0.5511 0.4888 0.4168 0.040 Uiso 1 1 calc
C15 C 0.6358(3) 0.6226(3) 0.3718(2) 0.0362(9) Uani 1 1 d
H4 H 0.6741 0.5699 0.3832 0.040 Uiso 1 1 calc
H5 H 0.6492 0.6602 0.4132 0.040 Uiso 1 1 calc
H6 H 0.6490 0.6545 0.3339 0.040 Uiso 1 1 calc
C16 C 0.3216(3) 0.3529(3) 0.4108(2) 0.0454(11) Uani 1 1 d
H7 H 0.3776 0.3178 0.4203 0.040 Uiso 1 1 calc
H8 H 0.3060 0.3596 0.4540 0.040 Uiso 1 1 calc
H9 H 0.3318 0.4107 0.3936 0.040 Uiso 1 1 calc
C17 C 0.8824(3) 0.3649(3) 0.3840(2) 0.0434(10) Uani 1 1 d
H10 H 0.8314 0.3991 0.3897 0.040 Uiso 1 1 calc
H11 H 0.9049 0.3928 0.3488 0.040 Uiso 1 1 calc
H12 H 0.9321 0.3621 0.4287 0.040 Uiso 1 1 calc
C18 C 0.4726(3) 0.6804(3) 0.3334(2) 0.0332(8) Uani 1 1 d
H13 H 0.4076 0.6640 0.3156 0.040 Uiso 1 1 calc
H14 H 0.4881 0.7164 0.2986 0.040 Uiso 1 1 calc
H15 H 0.4840 0.7137 0.3769 0.040 Uiso 1 1 calc
C19 C 0.1515(3) 0.3630(3) 0.3411(2) 0.0373(9) Uani 1 1 d
H16 H 0.1006 0.3345 0.3054 0.040 Uiso 1 1 calc
H17 H 0.1616 0.4213 0.3248 0.040 Uiso 1 1 calc
H18 H 0.1364 0.3682 0.3846 0.040 Uiso 1 1 calc
C20 C 0.8110(3) 0.2259(3) 0.4148(2) 0.0442(10) Uani 1 1 d
H19 H 0.7926 0.1658 0.4002 0.040 Uiso 1 1 calc
H20 H 0.7579 0.2587 0.4183 0.040 Uiso 1 1 calc
H21 H 0.8590 0.2253 0.4605 0.040 Uiso 1 1 calc
C21 C 0.5520(3) -0.0144(3) 0.3656(2) 0.0354(9) Uani 1 1 d
C22 C 0.2241(4) 0.2136(3) 0.3793(3) 0.0456(11) Uani 1 1 d
H22 H 0.2800 0.1785 0.3889 0.040 Uiso 1 1 calc
H23 H 0.1742 0.1853 0.3426 0.040 Uiso 1 1 calc
H24 H 0.2070 0.2186 0.4220 0.040 Uiso 1 1 calc
C23 C 0.9297(3) 0.2159(3) 0.3513(3) 0.0426(10) Uani 1 1 d
H25 H 0.9851 0.2276 0.3908 0.040 Uiso 1 1 calc
H26 H 0.9404 0.2320 0.3075 0.040 Uiso 1 1 calc
H27 H 0.9145 0.1535 0.3504 0.040 Uiso 1 1 calc
C24 C 0.6119(3) -0.0957(3) 0.3615(3) 0.0496(12) Uani 1 1 d
H28 H 0.6369 -0.1219 0.4081 0.040 Uiso 1 1 calc
H29 H 0.6624 -0.0773 0.3449 0.040 Uiso 1 1 calc
H30 H 0.5739 -0.1388 0.3291 0.040 Uiso 1 1 calc
C25 C 0.6082(4) 0.0495(3) 0.4225(3) 0.0551(13) Uani 1 1 d
H31 H 0.6658 0.0639 0.4138 0.040 Uiso 1 1 calc
H32 H 0.6218 0.0220 0.4686 0.040 Uiso 1 1 calc
H33 H 0.5728 0.1031 0.4212 0.040 Uiso 1 1 calc
C26 C 0.6116(3) 0.1336(3) 0.1017(2) 0.0438(10) Uani 1 1 d
C27 C 0.1986(3) 0.1590(3) 0.0617(2) 0.0426(10) Uani 1 1 d
C28 C 0.4635(3) -0.0461(3) 0.3808(3) 0.0505(12) Uani 1 1 d
H34 H 0.4802 -0.0890 0.4189 0.040 Uiso 1 1 calc
H35 H 0.4217 -0.0733 0.3386 0.040 Uiso 1 1 calc
H36 H 0.4331 0.0040 0.3943 0.040 Uiso 1 1 calc
C29 C 0.3577(4) 0.4534(4) 0.0567(3) 0.0605(14) Uani 1 1 d
H37 H 0.4428 0.5237 0.2616 0.022 Uiso 1 1 d
H38 H 0.2727 0.3609 0.2693 0.026 Uiso 1 1 d
H39 H 0.5737 0.0474 0.2717 0.025 Uiso 1 1 d
H40 H 0.7979 0.3019 0.2527 0.028 Uiso 1 1 d
H41 H 0.5158 0.5784 0.2393 0.025 Uiso 1 1 d
H42 H 0.7503 0.2136 0.2733 0.026 Uiso 1 1 d
H43 H 0.6301 0.1728 0.2960 0.025 Uiso 1 1 d
H44 H 0.4095 0.4025 0.2896 0.022 Uiso 1 1 d
H45 H 0.3237 0.1947 0.2757 0.022 Uiso 1 1 d
H46 H 0.2090 0.2772 0.2460 0.022 Uiso 1 1 d
H47 H 0.4048 0.1019 0.2752 0.025 Uiso 1 1 d
H48 H 0.6566 0.1074 0.1427 0.028 Uiso 1 1 d
H49 H 0.6075 0.4783 0.2750 0.025 Uiso 1 1 d
H50 H 0.4914 -0.0098 0.2542 0.025 Uiso 1 1 d
H51 H 0.6997 0.3878 0.2743 0.040 Uiso 1 1 d
H52 H 0.3219 0.4124 0.0209 0.040 Uiso 1 1 d
H53 H 0.1882 0.1266 0.1004 0.040 Uiso 1 1 d

loop_
_atom_site_aniso_label
_atom_site_aniso_U_11
_atom_site_aniso_U_22
_atom_site_aniso_U_33
_atom_site_aniso_U_23
_atom_site_aniso_U_13
_atom_site_aniso_U_12
Cl1 0.0228(4) 0.0246(4) 0.0456(5) -0.0044(4) 0.0111(4) -0.0041(3)
Cl2 0.0278(4) 0.0280(5) 0.0444(5) -0.0029(4) 0.0181(4) 0.0037(3)
Cl3 0.0427(6) 0.0708(8) 0.0390(6) -0.0038(5) 0.0098(5) 0.0151(5)
Cl4 0.0638(8) 0.0500(7) 0.0682(8) -0.0023(6) 0.0306(6) 0.0048(6)
Cl5 0.1208(14) 0.0638(9) 0.0527(8) -0.0154(6) 0.0338(8) -0.0441(9)
Cl6 0.0552(8) 0.0789(10) 0.0818(10) 0.0290(8) 0.0276(7) 0.0155(7)
Cl7 0.0448(7) 0.1355(15) 0.0564(8) -0.0117(8) 0.0221(6) 0.0066(8)
Cl8 0.0653(8) 0.0490(7) 0.0578(7) -0.0085(6) 0.0166(6) 0.0040(6)
Cl9 0.0764(10) 0.0527(8) 0.0909(11) -0.0028(7) 0.0055(8) 0.0133(7)
Cl10 0.1086(15) 0.1031(15) 0.1040(14) 0.0397(12) 0.0444(12) 0.0043(12)
Cl11 0.0814(12) 0.166(2) 0.0770(11) 0.0161(12) 0.0290(9) 0.0565(13)
N1 0.0195(14) 0.0192(14) 0.0378(17) -0.0006(12) 0.0128(12) -0.0033(11)
N2 0.0216(14) 0.0191(14) 0.0351(16) 0.0003(12) 0.0109(12) -0.0014(11)
N3 0.0185(14) 0.0218(14) 0.0403(17) -0.0006(13) 0.0112(12) -0.0010(11)
N4 0.0202(14) 0.0173(14) 0.0373(17) -0.0040(12) 0.0111(12) -0.0034(11)
C1 0.0218(16) 0.0232(17) 0.0227(16) -0.0024(13) 0.0085(13) -0.0020(13)
C2 0.0180(15) 0.0240(17) 0.0273(17) -0.0037(13) 0.0090(13) -0.0020(13)
C3 0.0186(16) 0.0215(17) 0.0322(18) -0.0010(14) 0.0101(13) 0.0006(13)
C4 0.0223(16) 0.0212(16) 0.0234(16) 0.0004(13) 0.0086(13) -0.0021(13)
C5 0.0163(15) 0.0234(17) 0.0217(16) -0.0019(13) 0.0065(12) -0.0021(13)
C6 0.0163(15) 0.0199(16) 0.0324(18) -0.0025(13) 0.0091(13) -0.0008(12)
C7 0.0198(16) 0.0234(17) 0.0362(19) -0.0047(15) 0.0138(14) -0.0007(13)
C8 0.0235(17) 0.0216(17) 0.0320(18) 0.0006(14) 0.0104(14) -0.0005(13)
C9 0.0160(15) 0.0222(17) 0.0314(18) -0.0033(14) 0.0067(13) 0.0005(13)
C10 0.0268(18) 0.032(2) 0.034(2) -0.0020(15) 0.0130(15) -0.0012(15)
C11 0.0206(16) 0.0201(17) 0.0326(18) 0.0019(14) 0.0080(14) -0.0012(13)
C12 0.0226(17) 0.0194(17) 0.048(2) -0.0018(15) 0.0154(16) 0.0006(13)
C13 0.0218(17) 0.0310(19) 0.034(2) -0.0003(15) 0.0093(15) -0.0010(15)
C14 0.037(2) 0.033(2) 0.038(2) 0.0005(17) 0.0139(17) 0.0019(17)
C15 0.0271(19) 0.039(2) 0.040(2) -0.0090(17) 0.0065(16) -0.0069(16)
C16 0.040(2) 0.059(3) 0.037(2) -0.014(2) 0.0125(18) -0.003(2)
C17 0.037(2) 0.038(2) 0.045(2) -0.0077(19) -0.0013(19) -0.0062(18)
C18 0.033(2) 0.0235(18) 0.045(2) -0.0019(16) 0.0150(17) 0.0012(15)
C19 0.036(2) 0.033(2) 0.049(2) -0.0057(18) 0.0240(19) -0.0011(17)
C20 0.041(2) 0.053(3) 0.040(2) 0.008(2) 0.0147(19) 0.002(2)
C21 0.030(2) 0.030(2) 0.047(2) 0.0053(17) 0.0134(17) -0.0019(16)
C22 0.059(3) 0.039(2) 0.051(3) 0.009(2) 0.033(2) 0.004(2)
C23 0.0239(19) 0.047(3) 0.055(3) -0.001(2) 0.0113(18) 0.0042(18)
C24 0.040(2) 0.032(2) 0.078(3) 0.019(2) 0.022(2) 0.0102(19)
C25 0.065(3) 0.045(3) 0.045(3) 0.009(2) 0.003(2) -0.003(2)
C26 0.038(2) 0.055(3) 0.036(2) 0.000(2) 0.0079(18) 0.012(2)
C27 0.047(2) 0.043(2) 0.046(2) 0.0064(19) 0.026(2) -0.002(2)
C28 0.046(3) 0.051(3) 0.062(3) 0.020(2) 0.028(2) 0.002(2)
C29 0.074(4) 0.055(3) 0.048(3) -0.001(2) 0.012(3) 0.007(3)

loop_
_atom_type_symbol
_atom_type_description
_atom_type_scat_dispersion_real
_atom_type_scat_dispersion_imag
_atom_type_scat_source
C C 0.0033 0.0016 'International Tables Vol C Tables 4.2.6.8 and 6.1.1.4'
Cl Cl 0.1484 0.1585 'International Tables Vol C Tables 4.2.6.8 and 6.1.1.4'
N N 0.0061 0.0033 'International Tables Vol C Tables 4.2.6.8 and 6.1.1.4'
H H 0.0000 0.0000 'International Tables Vol C Tables 4.2.6.8 and 6.1.1.4'

loop_
_geom_angle_atom_site_label_1
_geom_angle_atom_site_label_2
_geom_angle_atom_site_label_3
_geom_angle
C1 N1 C11 127.2(3)
C1 N1 H49 124.4
C11 N1 H49 107.7
C2 N2 C7 127.3(3)
C2 N2 H51 115.6
C7 N2 H51 116.5
C4 N3 C12 126.6(3)
C4 N3 H47 116.3
C12 N3 H47 116.8
C5 N4 C9 127.5(3)
C5 N4 H45 118.2
C9 N4 H45 112.5
N1 C1 C6 122.5(3)
N1 C1 C2 118.8(3)
C6 C1 C2 118.6(3)
N2 C2 C3 123.3(3)
N2 C2 C1 118.1(3)
C3 C2 C1 118.6(3)
C4 C3 C2 122.8(3)
C4 C3 H43 117.7
C2 C3 H43 119.5
N3 C4 C3 123.5(3)
N3 C4 C5 118.0(3)
C3 C4 C5 118.5(3)
N4 C5 C6 122.3(3)
N4 C5 C4 118.6(3)
C6 C5 C4 119.1(3)
C1 C6 C5 122.1(3)
C1 C6 H44 118.0
C5 C6 H44 120.0
N2 C7 C13 113.1(3)
N2 C7 H40 101.5
C13 C7 H40 109.1
N2 C7 H42 109.2
C13 C7 H42 109.1
H40 C7 H42 114.8
C15 C8 C18 109.1(3)
C15 C8 C14 110.3(3)
C18 C8 C14 109.5(3)
C15 C8 C11 110.9(3)
C18 C8 C11 106.5(3)
C14 C8 C11 110.5(3)
N4 C9 C10 113.0(3)
N4 C9 H38 110.2
C10 C9 H38 109.2
N4 C9 H46 104.3
C10 C9 H46 111.7
H38 C9 H46 108.3
C22 C10 C16 111.2(4)
C22 C10 C9 111.0(3)
C16 C10 C9 110.5(3)
C22 C10 C19 109.0(3)
C16 C10 C19 108.7(3)
C9 C10 C19 106.2(3)
N1 C11 C8 113.1(3)
N1 C11 H37 106.5
C8 C11 H37 113.3
N1 C11 H41 104.3
C8 C11 H41 111.9
H37 C11 H41 107.0
N3 C12 C21 113.3(3)
N3 C12 H39 105.5
C21 C12 H39 119.7
N3 C12 H50 107.0
C21 C12 H50 111.4
H39 C12 H50 98.3
C23 C13 C17 109.7(3)
C23 C13 C20 109.4(3)
C17 C13 C20 110.0(4)
C23 C13 C7 106.8(3)
C17 C13 C7 110.4(3)
C20 C13 C7 110.4(3)
C8 C14 H1 109.5
C8 C14 H2 109.5
H1 C14 H2 109.5
C8 C14 H3 109.5
H1 C14 H3 109.5
H2 C14 H3 109.5
C8 C15 H4 109.5
C8 C15 H5 109.5
H4 C15 H5 109.5
C8 C15 H6 109.5
H4 C15 H6 109.5
H5 C15 H6 109.5
C10 C16 H7 109.5
C10 C16 H8 109.5
H7 C16 H8 109.5
C10 C16 H9 109.5
H7 C16 H9 109.5
H8 C16 H9 109.5
C13 C17 H10 109.5
C13 C17 H11 109.5
H10 C17 H11 109.5
C13 C17 H12 109.5
H10 C17 H12 109.5
H11 C17 H12 109.5
C8 C18 H13 109.5
C8 C18 H14 109.5
H13 C18 H14 109.5
C8 C18 H15 109.5
H13 C18 H15 109.5
H14 C18 H15 109.5
C10 C19 H16 109.5
C10 C19 H17 109.5
H16 C19 H17 109.5
C10 C19 H18 109.5
H16 C19 H18 109.5
H17 C19 H18 109.5
C13 C20 H19 109.5
C13 C20 H20 109.5
H19 C20 H20 109.5
C13 C20 H21 109.5
H19 C20 H21 109.5
H20 C20 H21 109.5
C25 C21 C28 111.5(4)
C25 C21 C24 109.9(4)
C28 C21 C24 109.1(4)
C25 C21 C12 110.2(3)
C28 C21 C12 109.9(3)
C24 C21 C12 106.0(3)
C10 C22 H22 109.5
C10 C22 H23 109.5
H22 C22 H23 109.5
C10 C22 H24 109.5
H22 C22 H24 109.5
H23 C22 H24 109.5
C13 C23 H25 109.5
C13 C23 H26 109.5
H25 C23 H26 109.5
C13 C23 H27 109.5
H25 C23 H27 109.5
H26 C23 H27 109.5
C21 C24 H28 109.5
C21 C24 H29 109.5
H28 C24 H29 109.5
C21 C24 H30 109.5
H28 C24 H30 109.5
H29 C24 H30 109.5
C21 C25 H31 109.5
C21 C25 H32 109.5
H31 C25 H32 109.5
C21 C25 H33 109.5
H31 C25 H33 109.5
H32 C25 H33 109.5
Cl7 C26 Cl9 111.0(3)
Cl7 C26 Cl3 109.9(3)
Cl9 C26 Cl3 110.7(3)
Cl7 C26 H48 108.5
Cl9 C26 H48 107.0
Cl3 C26 H48 109.7
Cl4 C27 Cl5 110.5(3)
Cl4 C27 Cl6 109.7(3)
Cl5 C27 Cl6 111.4(3)
Cl4 C27 H53 100.6
Cl5 C27 H53 105.9
Cl6 C27 H53 118.1
C21 C28 H34 109.5
C21 C28 H35 109.5
H34 C28 H35 109.5
C21 C28 H36 109.5
H34 C28 H36 109.5
H35 C28 H36 109.5
Cl11 C29 Cl8 111.5(3)
Cl11 C29 Cl10 112.5(4)
Cl8 C29 Cl10 112.5(3)
Cl11 C29 H52 105.9
Cl8 C29 H52 113.2
Cl10 C29 H52 100.6

loop_
_geom_bond_atom_site_label_1
_geom_bond_atom_site_label_2
_geom_bond_distance
Cl3 C26 1.753(5)
Cl4 C27 1.744(5)
Cl5 C27 1.749(5)
Cl6 C27 1.751(5)
Cl7 C26 1.746(5)
Cl8 C29 1.727(6)
Cl9 C26 1.752(5)
Cl10 C29 1.736(6)
Cl11 C29 1.727(6)
N1 C1 1.316(4)
N1 C11 1.462(4)
N1 H49 0.7247
N2 C2 1.323(4)
N2 C7 1.472(4)
N2 H51 0.8695
N3 C4 1.318(4)
N3 C12 1.474(4)
N3 H47 0.8990
N4 C5 1.329(4)
N4 C9 1.458(4)
N4 H45 0.7653
C1 C6 1.395(5)
C1 C2 1.509(5)
C2 C3 1.393(5)
C3 C4 1.388(5)
C3 H43 0.9594
C4 C5 1.503(5)
C5 C6 1.395(5)
C6 H44 0.9591
C7 C13 1.534(5)
C7 H40 0.9605
C7 H42 0.9590
C8 C15 1.522(5)
C8 C18 1.530(5)
C8 C14 1.534(5)
C8 C11 1.540(5)
C9 C10 1.533(5)
C9 H38 0.9593
C9 H46 0.9605
C10 C22 1.520(6)
C10 C16 1.526(6)
C10 C19 1.549(5)
C11 H37 0.9592
C11 H41 0.9604
C12 C21 1.545(6)
C12 H39 0.9619
C12 H50 0.9605
C13 C23 1.520(5)
C13 C17 1.523(6)
C13 C20 1.534(6)
C14 H1 0.9600
C14 H2 0.9600
C14 H3 0.9600
C15 H4 0.9600
C15 H5 0.9600
C15 H6 0.9600
C16 H7 0.9600
C16 H8 0.9600
C16 H9 0.9600
C17 H10 0.9600
C17 H11 0.9600
C17 H12 0.9600
C18 H13 0.9600
C18 H14 0.9600
C18 H15 0.9600
C19 H16 0.9600
C19 H17 0.9600
C19 H18 0.9600
C20 H19 0.9600
C20 H20 0.9600
C20 H21 0.9600
C21 C25 1.514(6)
C21 C28 1.531(6)
C21 C24 1.532(6)
C22 H22 0.9600
C22 H23 0.9600
C22 H24 0.9600
C23 H25 0.9600
C23 H26 0.9600
C23 H27 0.9600
C24 H28 0.9600
C24 H29 0.9600
C24 H30 0.9600
C25 H31 0.9600
C25 H32 0.9600
C25 H33 0.9600
C26 H48 0.9592
C27 H53 0.9598
C28 H34 0.9600
C28 H35 0.9600
C28 H36 0.9600
C29 H52 0.9619

loop_
_geom_torsion_atom_site_label_1
_geom_torsion_atom_site_label_2
_geom_torsion_atom_site_label_3
_geom_torsion_atom_site_label_4
_geom_torsion
C11 N1 C1 C6 -2.4(6)
C11 N1 C1 C2 179.2(3)
C7 N2 C2 C3 -1.4(6)
C7 N2 C2 C1 179.6(3)
N1 C1 C2 N2 -1.2(5)
C6 C1 C2 N2 -179.6(3)
N1 C1 C2 C3 179.8(3)
C6 C1 C2 C3 1.3(5)
N2 C2 C3 C4 -175.5(3)
C1 C2 C3 C4 3.4(5)
C12 N3 C4 C3 4.8(6)
C12 N3 C4 C5 -175.7(3)
C2 C3 C4 N3 175.3(3)
C2 C3 C4 C5 -4.3(5)
C9 N4 C5 C6 1.8(5)
C9 N4 C5 C4 -179.4(3)
N3 C4 C5 N4 1.9(5)
C3 C4 C5 N4 -178.5(3)
N3 C4 C5 C6 -179.2(3)
C3 C4 C5 C6 0.4(5)
N1 C1 C6 C5 176.4(3)
C2 C1 C6 C5 -5.2(5)
N4 C5 C6 C1 -176.8(3)
C4 C5 C6 C1 4.3(5)
C2 N2 C7 C13 -102.1(4)
C5 N4 C9 C10 -106.7(4)
N4 C9 C10 C22 -56.1(4)
N4 C9 C10 C16 67.8(4)
N4 C9 C10 C19 -174.4(3)
C1 N1 C11 C8 106.1(4)
C15 C8 C11 N1 56.4(4)
C18 C8 C11 N1 175.0(3)
C14 C8 C11 N1 -66.2(4)
C4 N3 C12 C21 103.3(4)
N2 C7 C13 C23 -173.9(3)
N2 C7 C13 C17 -54.7(4)
N2 C7 C13 C20 67.2(4)
N3 C12 C21 C25 -61.2(4)
N3 C12 C21 C28 62.1(4)
N3 C12 C21 C24 179.9(3)
